data_9004295
loop_
_publ_author_name
'Burns, P. C.'
'Cooper, M. A.'
'Hawthorne, F. C.'

_publ_section_title
;
 Jahn-Teller-distorted MnO6 octahedra in fredrikssonite, the fourth polymorph
 of Mg2Mn(BO3)O2
;
_journal_name_full 'The Canadian Mineralogist'
_journal_page_first 397
_journal_page_last 403
_journal_volume 32
_journal_year 1994
_chemical_formula_sum 'Al0.04 B2 Fe0.48 Mg3.92 Mn1.56 O10'
_chemical_name_mineral Fredrikssonite
_space_group_IT_number 55
_symmetry_space_group_name_Hall '-P 2 2ab'
_symmetry_space_group_name_H-M 'P b a m'
_cell_angle_alpha 90
_cell_angle_beta 90
_cell_angle_gamma 90
_cell_length_a 9.198
_cell_length_b 12.528
_cell_length_c 2.965
_cell_formula_units_Z 2
_cell_volume 341.664
_database_code_amcsd 0005368
_exptl_crystal_density_diffrn 3.796
_cod_original_formula_sum 'Mg3.92 Fe.48 Mn1.56 Al.04 B2 O10'
_cod_database_code 9004295

loop_
_space_group_symop_operation_xyz
x,y,z
1/2+x,1/2-y,z
1/2-x,1/2+y,-z
1/2-x,1/2+y,z
1/2+x,1/2-y,-z
x,y,-z
-x,-y,z
-x,-y,-z

loop_
_atom_site_aniso_label
_atom_site_aniso_U_11
_atom_site_aniso_U_22
_atom_site_aniso_U_33
_atom_site_aniso_U_12
_atom_site_aniso_U_13
_atom_site_aniso_U_23
Mg1 0.00570 0.00580 0.00690 -0.00070 0.00000 0.00000
Mg2 0.00710 0.00540 0.00750 0.00140 0.00000 0.00000
Fe2 0.00710 0.00540 0.00750 0.00140 0.00000 0.00000
Mg3 0.00620 0.00540 0.00670 0.00090 0.00000 0.00000
Mn4 0.00440 0.00530 0.00540 -0.00010 0.00000 0.00000
Fe4 0.00440 0.00530 0.00540 -0.00010 0.00000 0.00000
Al4 0.00440 0.00530 0.00540 -0.00010 0.00000 0.00000
B 0.00880 0.00730 0.00270 -0.00060 0.00000 0.00000
O1 0.00650 0.00760 0.00800 0.00150 0.00000 0.00000
O2 0.00690 0.00520 0.00830 -0.00060 0.00000 0.00000
O3 0.00580 0.00610 0.00930 0.00010 0.00000 0.00000
O4 0.00640 0.00700 0.00820 0.00030 0.00000 0.00000
O5 0.00650 0.00700 0.00870 -0.00160 0.00000 0.00000

loop_
_atom_site_label
_atom_site_fract_x
_atom_site_fract_y
_atom_site_fract_z
_atom_site_occupancy
Mg1 0.00000 0.00000 0.00000 1.00000
Mg2 0.50000 0.00000 0.50000 0.92000
Fe2 0.50000 0.00000 0.50000 0.08000
Mg3 0.00480 0.28000 0.00000 1.00000
Mn4 0.74115 0.38458 0.50000 0.78000
Fe4 0.74115 0.38458 0.50000 0.20000
Al4 0.74115 0.38458 0.50000 0.02000
B 0.27820 0.35980 0.50000 1.00000
O1 0.85360 0.04490 0.50000 1.00000
O2 0.38070 0.07860 0.00000 1.00000
O3 0.62770 0.14230 0.50000 1.00000
O4 0.11300 0.14220 0.00000 1.00000
O5 0.85590 0.23490 0.50000 1.00000

loop_
_cod_related_entry_id
_cod_related_entry_database
_cod_related_entry_code
1 AMCSD 0005368
